data_4519221
loop_
_publ_author_name
'Zhou, Fulin'
'Shi, Weiming'
'Liao, Xingrong'
'Yang, Yudong'
'Yu, Zhi-Xiang'
'You, Jingsong'

_publ_section_title
;
 Palladium-Catalyzed [3 + 2] Annulation of Alkynes with Concomitant
 Aromatic Ring Expansion: A Concise Approach to (Pseudo)azulenes
;
_journal_name_full 'ACS Catalysis'
_journal_page_first 676
_journal_page_last 686
_journal_paper_doi 10.1021/acscatal.1c04549
_journal_year 2021
_chemical_formula_moiety 'C28 H20'
_chemical_formula_sum 'C28 H20'
_chemical_formula_weight 356.44
_space_group_crystal_system triclinic
_space_group_IT_number 2
_space_group_name_Hall '-P 1'
_space_group_name_H-M_alt 'P -1'
_atom_sites_solution_hydrogens geom
_atom_sites_solution_primary direct
_audit_creation_date 2019-12-06
_audit_creation_method
;
Olex2 1.2
(compiled 2016.02.19 svn.r3266 for OlexSys, GUI svn.r5155)
;
_cell_angle_alpha 110.376(5)
_cell_angle_beta 95.240(5)
_cell_angle_gamma 92.506(5)
_cell_formula_units_Z 2
_cell_length_a 8.4176(5)
_cell_length_b 10.9015(6)
_cell_length_c 11.3672(7)
_cell_measurement_reflns_used 2990
_cell_measurement_temperature 291.4(7)
_cell_measurement_theta_max 71.4950
_cell_measurement_theta_min 4.1530
_cell_volume 970.56(10)
_computing_cell_refinement 'CrysAlisPro 1.171.39.46e (Rigaku OD, 2018)'
_computing_data_collection 'CrysAlisPro 1.171.39.46e (Rigaku OD, 2018)'
_computing_data_reduction 'CrysAlisPro 1.171.39.46e (Rigaku OD, 2018)'
_computing_molecular_graphics 'Olex2 (Dolomanov et al., 2009)'
_computing_publication_material 'Olex2 (Dolomanov et al., 2009)'
_computing_structure_refinement 'ShelXL (Sheldrick, 2015)'
_computing_structure_solution 'ShelXT (Sheldrick, 2015)'
_diffrn_ambient_environment air
_diffrn_ambient_temperature 291.4(7)
_diffrn_detector 'CCD plate'
_diffrn_detector_area_resol_mean 15.9595
_diffrn_detector_type EosS2
_diffrn_measured_fraction_theta_full 0.999
_diffrn_measured_fraction_theta_max 0.978
_diffrn_measurement_details
;
List of Runs (angles in degrees, time in seconds):

  # Type    Start    End  Width  t~exp~   \w     \q     \k     \f   Frames
--------------------------------------------------------------------------
  1  \w    -63.00  32.00   1.00    1.03    --  -36.04  77.00  60.00   95
  2  \w    -55.00  33.00   1.00    1.03    --  -36.04  38.00-150.00   88
  3  \w   -105.00 -17.00   1.00    1.03    --  -36.04 -38.00-150.00   88
  4  \w   -103.00 -19.00   1.00    1.03    --  -36.04 -57.00 -60.00   84
  5  \w     19.00 103.00   1.00    1.03    --   36.04  57.00-150.00   84
  6  \w     23.00  89.00   1.00    1.03    --   36.04-125.00 -90.00   66
  7  \w      1.00  75.00   1.00    1.03    --   36.04 -99.00 120.00   74
  8  \w     38.00 124.00   1.00    4.12    --  106.21 -45.00 -90.00   86
  9  \w     89.00 175.00   1.00    4.12    --  106.21  45.00 150.00   86
 10  \w     39.00 133.00   1.00    4.12    --  106.21 -77.00  30.00   94
 11  \w     38.00 124.00   1.00    4.12    --  106.21 -45.00 150.00   86
 12  \w     79.00 174.00   1.00    4.12    --  106.21  77.00-120.00   95
 13  \w     36.00 113.00   1.00    4.12    --  106.21-111.00   0.00   77
 14  \w     37.00 109.00   1.00    4.12    --  106.21 -94.00  90.00   72
 15  \w     36.00 113.00   1.00    4.12    --  106.21-111.00-150.00   77
 16  \w     89.00 175.00   1.00    4.12    --  106.21  45.00 -60.00   86
 17  \w     36.00 128.00   1.00    4.12    --  106.21 -30.00 -30.00   92
 18  \w     39.00 133.00   1.00    4.12    --  106.21 -77.00-150.00   94
 19  \w     68.00 177.00   1.00    4.12    --  106.21  15.00-120.00  109
 20  \w   -103.00 -19.00   1.00    1.03    --  -36.04 -57.00  60.00   84
 21  \w      9.00  40.00   1.00    1.03    --   36.04  77.00  30.00   31
;
_diffrn_measurement_device 'four-circle diffractometer'
_diffrn_measurement_device_type 'New Gemini, Dual, Cu at home/near, EosS2'
_diffrn_measurement_method '\w scans'
_diffrn_orient_matrix_type 'CrysAlisPro convention (1999,Acta A55,543-557)'
_diffrn_orient_matrix_UB_11 -0.1089478000
_diffrn_orient_matrix_UB_12 -0.0088467000
_diffrn_orient_matrix_UB_13 0.0990083000
_diffrn_orient_matrix_UB_21 0.0232154000
_diffrn_orient_matrix_UB_22 0.1502452000
_diffrn_orient_matrix_UB_23 0.0660127000
_diffrn_orient_matrix_UB_31 -0.1469397000
_diffrn_orient_matrix_UB_32 0.0149408000
_diffrn_orient_matrix_UB_33 -0.0837566000
_diffrn_radiation_monochromator graphite
_diffrn_radiation_probe x-ray
_diffrn_radiation_type CuK\a
_diffrn_radiation_wavelength 1.54184
_diffrn_reflns_av_R_equivalents 0.0353
_diffrn_reflns_av_unetI/netI 0.0396
_diffrn_reflns_Laue_measured_fraction_full 0.999
_diffrn_reflns_Laue_measured_fraction_max 0.978
_diffrn_reflns_limit_h_max 7
_diffrn_reflns_limit_h_min -10
_diffrn_reflns_limit_k_max 13
_diffrn_reflns_limit_k_min -13
_diffrn_reflns_limit_l_max 13
_diffrn_reflns_limit_l_min -13
_diffrn_reflns_number 8096
_diffrn_reflns_point_group_measured_fraction_full 0.999
_diffrn_reflns_point_group_measured_fraction_max 0.978
_diffrn_reflns_theta_full 67.684
_diffrn_reflns_theta_max 71.659
_diffrn_reflns_theta_min 4.176
_diffrn_source 'fine-focus sealed X-ray tube'
_diffrn_source_type 'Enhance (Cu) X-ray Source'
_exptl_absorpt_coefficient_mu 0.521
_exptl_absorpt_correction_T_max 1.00000
_exptl_absorpt_correction_T_min 0.72179
_exptl_absorpt_correction_type multi-scan
_exptl_absorpt_process_details
;
CrysAlisPro 1.171.39.46e (Rigaku Oxford Diffraction, 2018)
Empirical absorption correction using spherical harmonics,
 implemented in SCALE3 ABSPACK scaling algorithm.
;
_exptl_crystal_colour 'clear bluish blue'
_exptl_crystal_colour_lustre clear
_exptl_crystal_colour_modifier bluish
_exptl_crystal_colour_primary blue
_exptl_crystal_density_diffrn 1.220
_exptl_crystal_description plate
_exptl_crystal_F_000 376
_exptl_crystal_size_max 0.7
_exptl_crystal_size_mid 0.5
_exptl_crystal_size_min 0.1
_refine_diff_density_max 0.226
_refine_diff_density_min -0.310
_refine_diff_density_rms 0.051
_refine_ls_extinction_method none
_refine_ls_goodness_of_fit_ref 1.018
_refine_ls_hydrogen_treatment constr
_refine_ls_matrix_type full
_refine_ls_number_parameters 253
_refine_ls_number_reflns 3720
_refine_ls_number_restraints 0
_refine_ls_restrained_S_all 1.018
_refine_ls_R_factor_all 0.0706
_refine_ls_R_factor_gt 0.0627
_refine_ls_shift/su_max 0.000
_refine_ls_shift/su_mean 0.000
_refine_ls_structure_factor_coef Fsqd
_refine_ls_weighting_details 'w=1/[\s^2^(Fo^2^)+(0.1212P)^2^+0.0903P] where P=(Fo^2^+2Fc^2^)/3'
_refine_ls_weighting_scheme calc
_refine_ls_wR_factor_gt 0.1746
_refine_ls_wR_factor_ref 0.1885
_reflns_Friedel_coverage 0.000
_reflns_number_gt 3098
_reflns_number_total 3720
_reflns_threshold_expression 'I > 2\s(I)'
_cod_data_source_file cs1c04549_si_002.cif
_cod_data_source_block zfl-00
_cod_original_cell_volume 970.55(10)
_cod_database_code 4519221
_shelx_space_group_comment
;
The symmetry employed for this shelxl refinement is uniquely defined
by the following loop, which should always be used as a source of
symmetry information in preference to the above space-group names.
They are only intended as comments.
;
_reflns_odcompleteness_completeness 100.00
_reflns_odcompleteness_iscentric 1
_reflns_odcompleteness_theta 66.97
_olex2_refinement_description
;
1. Fixed Uiso
 At 1.2 times of:
  All C(H) groups
2.a Aromatic/amide H refined with riding coordinates:
 C009(H009), C00A(H00A), C00B(H00B), C00C(H00C), C00D(H00D), C00E(H00E),
 C00F(H00F), C00G(H00G), C00H(H00H), C00I(H00I), C00J(H00J), C00K(H00K),
 C00L(H00L), C00M(H00M), C00N(H00N), C00O(H00O), C00P(H00P), C00Q(H00Q),
 C00R(H00R), C00S(H00S)
;
_shelx_shelxl_version_number 2014/7
_olex2_date_sample_data_collection 2019-12-06
_olex2_submission_special_instructions 'No special instructions were received'
_oxdiff_exptl_absorpt_empirical_details
;
Empirical correction (ABSPACK) includes:
- Absorption correction using spherical harmonics
- Frame scaling
- Detector area scaling
;
_oxdiff_exptl_absorpt_empirical_full_max 1.859
_oxdiff_exptl_absorpt_empirical_full_min 0.720

loop_
_space_group_symop_operation_xyz
'x, y, z'
'-x, -y, -z'

loop_
_atom_site_label
_atom_site_type_symbol
_atom_site_fract_x
_atom_site_fract_y
_atom_site_fract_z
_atom_site_U_iso_or_equiv
_atom_site_adp_type
_atom_site_occupancy
_atom_site_site_symmetry_order
_atom_site_calc_flag
_atom_site_refinement_flags_posn
_atom_site_refinement_flags_adp
_atom_site_refinement_flags_occupancy
_atom_site_disorder_assembly
_atom_site_disorder_group
C001 C 0.5169(2) 0.66666(16) 0.27015(15) 0.0411(4) Uani 1 1 d . . . . .
C002 C 0.5235(2) 0.52960(16) 0.24149(15) 0.0415(4) Uani 1 1 d . . . . .
C003 C 0.3097(2) 0.58838(16) 0.35400(15) 0.0421(4) Uani 1 1 d . . . . .
C004 C 0.6283(2) 0.75564(16) 0.23879(16) 0.0439(4) Uani 1 1 d . . . . .
C005 C 0.3893(2) 0.70761(16) 0.34365(15) 0.0412(4) Uani 1 1 d . . . . .
C006 C 0.3563(2) 0.34512(17) 0.28153(17) 0.0436(4) Uani 1 1 d . . . . .
C007 C 0.3982(2) 0.48203(17) 0.29169(16) 0.0434(4) Uani 1 1 d . . . . .
C008 C 0.6487(2) 0.44984(17) 0.17459(17) 0.0462(4) Uani 1 1 d . . . . .
C009 C 0.3588(2) 0.83686(17) 0.40803(17) 0.0469(4) Uani 1 1 d . . . . .
H009 H 0.4268 0.9006 0.3971 0.056 Uiso 1 1 calc R . . . .
C00A C 0.7931(2) 0.75340(18) 0.25980(17) 0.0503(4) Uani 1 1 d . . . . .
H00A H 0.8348 0.6930 0.2927 0.060 Uiso 1 1 calc R . . . .
C00B C 0.1701(2) 0.57981(18) 0.40688(18) 0.0498(4) Uani 1 1 d . . . . .
H00B H 0.1293 0.4951 0.3947 0.060 Uiso 1 1 calc R . . . .
C00C C 0.5708(2) 0.84820(18) 0.18962(17) 0.0496(4) Uani 1 1 d . . . . .
H00C H 0.4610 0.8506 0.1729 0.060 Uiso 1 1 calc R . . . .
C00D C 0.2410(2) 0.88388(18) 0.48632(18) 0.0530(5) Uani 1 1 d . . . . .
H00D H 0.2463 0.9746 0.5260 0.064 Uiso 1 1 calc R . . . .
C00E C 0.2998(2) 0.1882(2) 0.3818(2) 0.0563(5) Uani 1 1 d . . . . .
H00E H 0.2929 0.1695 0.4551 0.068 Uiso 1 1 calc R . . . .
C00F C 0.3464(2) 0.31451(19) 0.38970(18) 0.0515(4) Uani 1 1 d . . . . .
H00F H 0.3716 0.3799 0.4686 0.062 Uiso 1 1 calc R . . . .
C00G C 0.2638(2) 0.09055(19) 0.2660(2) 0.0568(5) Uani 1 1 d . . . . .
H00G H 0.2319 0.0058 0.2604 0.068 Uiso 1 1 calc R . . . .
C00H C 0.8963(2) 0.8398(2) 0.2324(2) 0.0586(5) Uani 1 1 d . . . . .
H00H H 1.0063 0.8357 0.2458 0.070 Uiso 1 1 calc R . . . .
C00I C 0.3219(3) 0.24512(19) 0.16510(18) 0.0548(5) Uani 1 1 d . . . . .
H00I H 0.3303 0.2628 0.0915 0.066 Uiso 1 1 calc R . . . .
C00J C 0.0813(2) 0.6801(2) 0.4759(2) 0.0548(5) Uani 1 1 d . . . . .
H00J H -0.0133 0.6532 0.4995 0.066 Uiso 1 1 calc R . . . .
C00K C 0.7272(3) 0.3672(2) 0.2260(2) 0.0590(5) Uani 1 1 d . . . . .
H00K H 0.6964 0.3588 0.2995 0.071 Uiso 1 1 calc R . . . .
C00L C 0.6747(3) 0.9366(2) 0.16532(19) 0.0582(5) Uani 1 1 d . . . . .
H00L H 0.6341 0.9994 0.1353 0.070 Uiso 1 1 calc R . . . .
C00M C 0.8374(3) 0.9316(2) 0.1855(2) 0.0605(5) Uani 1 1 d . . . . .
H00M H 0.9071 0.9897 0.1677 0.073 Uiso 1 1 calc R . . . .
C00N C 0.6950(2) 0.4586(2) 0.06330(19) 0.0539(5) Uani 1 1 d . . . . .
H00N H 0.6444 0.5136 0.0277 0.065 Uiso 1 1 calc R . . . .
C00O C 0.1161(2) 0.8141(2) 0.51364(19) 0.0553(5) Uani 1 1 d . . . . .
H00O H 0.0457 0.8651 0.5648 0.066 Uiso 1 1 calc R . . . .
C00P C 0.2752(3) 0.1190(2) 0.1577(2) 0.0622(5) Uani 1 1 d . . . . .
H00P H 0.2512 0.0529 0.0791 0.075 Uiso 1 1 calc R . . . .
C00Q C 0.8155(3) 0.3866(3) 0.0048(2) 0.0699(6) Uani 1 1 d . . . . .
H00Q H 0.8437 0.3918 -0.0706 0.084 Uiso 1 1 calc R . . . .
C00R C 0.8496(3) 0.2976(3) 0.1698(3) 0.0756(7) Uani 1 1 d . . . . .
H00R H 0.9024 0.2444 0.2065 0.091 Uiso 1 1 calc R . . . .
C00S C 0.8939(3) 0.3069(3) 0.0587(3) 0.0791(7) Uani 1 1 d . . . . .
H00S H 0.9762 0.2596 0.0204 0.095 Uiso 1 1 calc R . . . .

loop_
_atom_site_aniso_label
_atom_site_aniso_U_11
_atom_site_aniso_U_22
_atom_site_aniso_U_33
_atom_site_aniso_U_23
_atom_site_aniso_U_13
_atom_site_aniso_U_12
C001 0.0428(8) 0.0434(8) 0.0395(8) 0.0183(7) 0.0041(6) -0.0012(6)
C002 0.0447(8) 0.0423(8) 0.0397(8) 0.0178(6) 0.0031(6) 0.0010(6)
C003 0.0451(9) 0.0424(8) 0.0416(8) 0.0190(7) 0.0051(6) -0.0018(6)
C004 0.0493(9) 0.0410(8) 0.0409(8) 0.0142(7) 0.0066(7) -0.0035(7)
C005 0.0431(8) 0.0413(8) 0.0416(8) 0.0193(7) 0.0010(6) -0.0032(6)
C006 0.0439(8) 0.0416(8) 0.0494(9) 0.0212(7) 0.0066(7) 0.0006(6)
C007 0.0484(9) 0.0413(8) 0.0425(8) 0.0181(7) 0.0045(7) -0.0013(7)
C008 0.0453(9) 0.0449(9) 0.0475(9) 0.0160(7) 0.0043(7) -0.0017(7)
C009 0.0531(9) 0.0415(8) 0.0480(9) 0.0192(7) 0.0048(7) -0.0024(7)
C00A 0.0501(10) 0.0509(10) 0.0504(10) 0.0198(8) 0.0041(8) -0.0034(8)
C00B 0.0507(10) 0.0490(9) 0.0568(10) 0.0271(8) 0.0105(8) -0.0004(7)
C00C 0.0542(10) 0.0487(9) 0.0517(10) 0.0239(8) 0.0113(8) 0.0036(7)
C00D 0.0613(11) 0.0441(9) 0.0530(10) 0.0150(8) 0.0123(8) 0.0048(8)
C00E 0.0596(11) 0.0580(11) 0.0645(12) 0.0385(10) 0.0075(9) -0.0006(8)
C00F 0.0598(11) 0.0487(9) 0.0486(10) 0.0216(8) 0.0043(8) -0.0016(8)
C00G 0.0534(10) 0.0444(9) 0.0789(13) 0.0304(9) 0.0072(9) -0.0023(8)
C00H 0.0472(10) 0.0644(12) 0.0609(11) 0.0196(9) 0.0088(8) -0.0113(8)
C00I 0.0715(12) 0.0470(9) 0.0476(10) 0.0193(8) 0.0093(8) -0.0026(8)
C00J 0.0497(10) 0.0636(11) 0.0616(11) 0.0322(9) 0.0188(8) 0.0053(8)
C00K 0.0645(12) 0.0541(10) 0.0640(12) 0.0260(9) 0.0131(9) 0.0100(9)
C00L 0.0755(13) 0.0491(10) 0.0582(11) 0.0273(9) 0.0184(9) 0.0006(9)
C00M 0.0719(13) 0.0531(10) 0.0568(11) 0.0193(9) 0.0183(9) -0.0154(9)
C00N 0.0500(10) 0.0608(11) 0.0518(10) 0.0209(9) 0.0074(8) 0.0019(8)
C00O 0.0577(11) 0.0590(11) 0.0531(10) 0.0212(8) 0.0172(8) 0.0117(8)
C00P 0.0772(14) 0.0437(10) 0.0625(12) 0.0155(9) 0.0100(10) -0.0053(9)
C00Q 0.0619(13) 0.0863(16) 0.0585(12) 0.0186(11) 0.0209(10) 0.0049(11)
C00R 0.0735(15) 0.0682(14) 0.0921(17) 0.0339(13) 0.0144(13) 0.0250(11)
C00S 0.0671(14) 0.0778(16) 0.0891(18) 0.0191(13) 0.0264(13) 0.0218(12)

loop_
_atom_type_symbol
_atom_type_description
_atom_type_scat_dispersion_real
_atom_type_scat_dispersion_imag
_atom_type_scat_source
C C 0.0181 0.0091 'International Tables Vol C Tables 4.2.6.8 and 6.1.1.4'
H H 0.0000 0.0000 'International Tables Vol C Tables 4.2.6.8 and 6.1.1.4'

loop_
_geom_angle_atom_site_label_1
_geom_angle_atom_site_label_2
_geom_angle_atom_site_label_3
_geom_angle
_geom_angle_site_symmetry_1
_geom_angle_site_symmetry_3
_geom_angle_publ_flag
C002 C001 C004 127.34(16) . . ?
C005 C001 C002 108.04(14) . . ?
C005 C001 C004 124.47(15) . . ?
C001 C002 C008 125.25(15) . . ?
C007 C002 C001 109.52(15) . . ?
C007 C002 C008 125.16(15) . . ?
C007 C003 C005 106.89(14) . . ?
C00B C003 C005 127.08(16) . . ?
C00B C003 C007 125.91(16) . . ?
C00A C004 C001 121.72(16) . . ?
C00A C004 C00C 117.58(16) . . ?
C00C C004 C001 120.68(16) . . ?
C001 C005 C003 106.99(14) . . ?
C009 C005 C001 125.99(16) . . ?
C009 C005 C003 126.48(16) . . ?
C00F C006 C007 120.32(16) . . ?
C00I C006 C007 121.39(16) . . ?
C00I C006 C00F 118.27(16) . . ?
C002 C007 C003 108.46(15) . . ?
C002 C007 C006 128.19(16) . . ?
C003 C007 C006 123.33(15) . . ?
C00K C008 C002 119.84(16) . . ?
C00N C008 C002 121.88(16) . . ?
C00N C008 C00K 118.23(18) . . ?
C005 C009 H009 115.5 . . ?
C00D C009 C005 129.01(17) . . ?
C00D C009 H009 115.5 . . ?
C004 C00A H00A 119.5 . . ?
C00H C00A C004 121.01(18) . . ?
C00H C00A H00A 119.5 . . ?
C003 C00B H00B 115.3 . . ?
C003 C00B C00J 129.30(18) . . ?
C00J C00B H00B 115.3 . . ?
C004 C00C H00C 119.4 . . ?
C00L C00C C004 121.14(18) . . ?
C00L C00C H00C 119.4 . . ?
C009 C00D H00D 115.5 . . ?
C009 C00D C00O 128.93(18) . . ?
C00O C00D H00D 115.5 . . ?
C00F C00E H00E 120.0 . . ?
C00G C00E H00E 120.0 . . ?
C00G C00E C00F 120.03(18) . . ?
C006 C00F H00F 119.5 . . ?
C00E C00F C006 121.08(18) . . ?
C00E C00F H00F 119.5 . . ?
C00E C00G H00G 120.2 . . ?
C00E C00G C00P 119.57(17) . . ?
C00P C00G H00G 120.2 . . ?
C00A C00H H00H 119.7 . . ?
C00M C00H C00A 120.56(19) . . ?
C00M C00H H00H 119.7 . . ?
C006 C00I H00I 119.8 . . ?
C00P C00I C006 120.42(18) . . ?
C00P C00I H00I 119.8 . . ?
C00B C00J H00J 115.9 . . ?
C00O C00J C00B 128.29(18) . . ?
C00O C00J H00J 115.9 . . ?
C008 C00K H00K 119.4 . . ?
C00R C00K C008 121.1(2) . . ?
C00R C00K H00K 119.4 . . ?
C00C C00L H00L 119.9 . . ?
C00M C00L C00C 120.24(19) . . ?
C00M C00L H00L 119.9 . . ?
C00H C00M H00M 120.3 . . ?
C00L C00M C00H 119.42(18) . . ?
C00L C00M H00M 120.3 . . ?
C008 C00N H00N 119.6 . . ?
C00Q C00N C008 120.9(2) . . ?
C00Q C00N H00N 119.6 . . ?
C00D C00O H00O 115.3 . . ?
C00J C00O C00D 129.46(18) . . ?
C00J C00O H00O 115.3 . . ?
C00G C00P C00I 120.62(19) . . ?
C00G C00P H00P 119.7 . . ?
C00I C00P H00P 119.7 . . ?
C00N C00Q H00Q 120.0 . . ?
C00S C00Q C00N 119.9(2) . . ?
C00S C00Q H00Q 120.0 . . ?
C00K C00R H00R 120.0 . . ?
C00K C00R C00S 119.9(2) . . ?
C00S C00R H00R 120.0 . . ?
C00Q C00S C00R 119.9(2) . . ?
C00Q C00S H00S 120.1 . . ?
C00R C00S H00S 120.1 . . ?

loop_
_geom_bond_atom_site_label_1
_geom_bond_atom_site_label_2
_geom_bond_distance
_geom_bond_site_symmetry_2
_geom_bond_publ_flag
C001 C002 1.419(2) . ?
C001 C004 1.473(2) . ?
C001 C005 1.413(2) . ?
C002 C007 1.405(2) . ?
C002 C008 1.487(2) . ?
C003 C005 1.482(2) . ?
C003 C007 1.414(2) . ?
C003 C00B 1.382(3) . ?
C004 C00A 1.389(3) . ?
C004 C00C 1.397(2) . ?
C005 C009 1.391(2) . ?
C006 C007 1.481(2) . ?
C006 C00F 1.390(2) . ?
C006 C00I 1.386(3) . ?
C008 C00K 1.392(3) . ?
C008 C00N 1.390(3) . ?
C009 H009 0.9300 . ?
C009 C00D 1.388(3) . ?
C00A H00A 0.9300 . ?
C00A C00H 1.386(3) . ?
C00B H00B 0.9300 . ?
C00B C00J 1.397(3) . ?
C00C H00C 0.9300 . ?
C00C C00L 1.387(3) . ?
C00D H00D 0.9300 . ?
C00D C00O 1.391(3) . ?
C00E H00E 0.9300 . ?
C00E C00F 1.386(3) . ?
C00E C00G 1.372(3) . ?
C00F H00F 0.9300 . ?
C00G H00G 0.9300 . ?
C00G C00P 1.380(3) . ?
C00H H00H 0.9300 . ?
C00H C00M 1.378(3) . ?
C00I H00I 0.9300 . ?
C00I C00P 1.385(3) . ?
C00J H00J 0.9300 . ?
C00J C00O 1.380(3) . ?
C00K H00K 0.9300 . ?
C00K C00R 1.377(3) . ?
C00L H00L 0.9300 . ?
C00L C00M 1.374(3) . ?
C00M H00M 0.9300 . ?
C00N H00N 0.9300 . ?
C00N C00Q 1.384(3) . ?
C00O H00O 0.9300 . ?
C00P H00P 0.9300 . ?
C00Q H00Q 0.9300 . ?
C00Q C00S 1.383(4) . ?
C00R H00R 0.9300 . ?
C00R C00S 1.385(4) . ?
C00S H00S 0.9300 . ?
